data_7045656
loop_
_publ_author_name
'Du, Jun'
'Kodikara, Mahesh S.'
'Moxey, Graeme J.'
'Morshedi, Mahbod'
'Barlow, Adam'
'Quintana, Crist\'obal'
'Wang, Genmiao'
'Stranger, Robert'
'Zhang, Chi'
'Cifuentes, Marie P.'
'Humphrey, Mark G.'

_publ_section_title
;
 Quadratic and cubic hyperpolarizabilities of
 nitro-phenyl/-naphthalenyl/-anthracenyl alkynyl complexes.
;
_journal_issue 13
_journal_name_full 'Dalton transactions (Cambridge, England : 2003)'
_journal_page_first 4560
_journal_page_last 4571
_journal_paper_doi 10.1039/c8dt00155c
_journal_volume 47
_journal_year 2018
_chemical_formula_moiety 'C35 H26 N Ni O2 P'
_chemical_formula_sum 'C35 H26 N Ni O2 P'
_chemical_formula_weight 582.25
_space_group_crystal_system triclinic
_space_group_IT_number 2
_space_group_name_Hall '-P 1'
_space_group_name_H-M_alt 'P -1'
_symmetry_space_group_name_Hall '-P 1'
_symmetry_space_group_name_H-M 'P -1'
_atom_sites_solution_hydrogens geom
_audit_creation_date 2016-01-28
_audit_creation_method
;
Olex2 1.2
(compiled 2015.09.30 svn.r3233 for OlexSys, GUI svn.r5103)
;
_audit_update_record
;
2016-02-11 deposited with the CCDC.
2018-02-16 downloaded from the CCDC.
;
_cell_angle_alpha 83.4364(19)
_cell_angle_beta 72.5673(19)
_cell_angle_gamma 87.4685(17)
_cell_formula_units_Z 2
_cell_length_a 9.19956(17)
_cell_length_b 10.0055(2)
_cell_length_c 15.3374(3)
_cell_measurement_reflns_used 28847
_cell_measurement_temperature 150.00(10)
_cell_measurement_theta_max 32.2640
_cell_measurement_theta_min 2.3130
_cell_volume 1338.01(5)
_computing_cell_refinement
;
CrysAlisPro, Agilent Technologies,
Version 1.171.37.35 (release 13-08-2014 CrysAlis171 .NET)
(compiled Aug 13 2014,18:06:01)
;
_computing_data_collection
;
CrysAlisPro, Agilent Technologies,
Version 1.171.37.35 (release 13-08-2014 CrysAlis171 .NET)
(compiled Aug 13 2014,18:06:01)
;
_computing_data_reduction
;
CrysAlisPro, Agilent Technologies,
Version 1.171.37.35 (release 13-08-2014 CrysAlis171 .NET)
(compiled Aug 13 2014,18:06:01)
;
_computing_molecular_graphics 'Olex2 (Dolomanov et al., 2009)'
_computing_publication_material 'Olex2 (Dolomanov et al., 2009)'
_computing_structure_refinement 'ShelXL (Sheldrick, 2015)'
_computing_structure_solution 'ShelXS (Sheldrick, 2008)'
_diffrn_ambient_environment N~2~
_diffrn_ambient_temperature 150.00(10)
_diffrn_detector 'CCD plate'
_diffrn_detector_area_resol_mean 10.3744
_diffrn_detector_type Atlas
_diffrn_measured_fraction_theta_full 1.000
_diffrn_measured_fraction_theta_max 0.939
_diffrn_measurement_details
;
#__ type_ start__ end____ width___ exp.time_
  1 omega  -57.00   63.00   1.0000    2.0000
omega____ theta____ kappa____ phi______ frames
    -      -20.9968   77.0000  -90.0000 120

#__ type_ start__ end____ width___ exp.time_
  2 omega   10.00   89.00   1.0000    2.0000
omega____ theta____ kappa____ phi______ frames
    -       21.3874 -139.0000 -160.0000 79

#__ type_ start__ end____ width___ exp.time_
  3 omega  -15.00  105.00   1.0000    2.0000
omega____ theta____ kappa____ phi______ frames
    -       21.3874   77.0000  -90.0000 120

#__ type_ start__ end____ width___ exp.time_
  4 omega  -11.00   99.00   1.0000    2.0000
omega____ theta____ kappa____ phi______ frames
    -       21.3874   57.0000 -180.0000 110

#__ type_ start__ end____ width___ exp.time_
  5 omega    6.00   84.00   1.0000    2.0000
omega____ theta____ kappa____ phi______ frames
    -       21.3874 -130.0000   14.0000 78

#__ type_ start__ end____ width___ exp.time_
  6 omega  -15.00  105.00   1.0000    2.0000
omega____ theta____ kappa____ phi______ frames
    -       21.3874   77.0000   30.0000 120

#__ type_ start__ end____ width___ exp.time_
  7 omega  -58.00   53.00   1.0000    2.0000
omega____ theta____ kappa____ phi______ frames
    -       21.3874  -37.0000  120.0000 111

#__ type_ start__ end____ width___ exp.time_
  8 omega  -63.00   57.00   1.0000    2.0000
omega____ theta____ kappa____ phi______ frames
    -       21.3874  -77.0000   60.0000 120

#__ type_ start__ end____ width___ exp.time_
  9 omega   34.00  112.00   1.0000    2.0000
omega____ theta____ kappa____ phi______ frames
    -       21.3874 -178.0000    0.0000 78

#__ type_ start__ end____ width___ exp.time_
 10 omega   34.00  112.00   1.0000    2.0000
omega____ theta____ kappa____ phi______ frames
    -       21.3874 -178.0000   60.0000 78

#__ type_ start__ end____ width___ exp.time_
 11 omega  -11.00   99.00   1.0000    2.0000
omega____ theta____ kappa____ phi______ frames
    -       21.3874   57.0000   60.0000 110

#__ type_ start__ end____ width___ exp.time_
 12 omega  -71.00  113.00   1.0000    2.0000
omega____ theta____ kappa____ phi______ frames
    -       21.3874    0.0000 -180.0000 184

#__ type_ start__ end____ width___ exp.time_
 13 omega  -71.00  113.00   1.0000    2.0000
omega____ theta____ kappa____ phi______ frames
    -       21.3874    0.0000 -150.0000 184

#__ type_ start__ end____ width___ exp.time_
 14 omega  -57.00   54.00   1.0000    2.0000
omega____ theta____ kappa____ phi______ frames
    -       21.3874  -57.0000 -180.0000 111

#__ type_ start__ end____ width___ exp.time_
 15 omega  -71.00   21.00   1.0000    2.0000
omega____ theta____ kappa____ phi______ frames
    -       21.3874    0.0000 -120.0000 92
;
_diffrn_measurement_device 'four-circle diffractometer'
_diffrn_measurement_device_type 'New Xcalibur, Atlas'
_diffrn_measurement_method '\w scans'
_diffrn_orient_matrix_UB_11 0.0004168000
_diffrn_orient_matrix_UB_12 -0.0472354000
_diffrn_orient_matrix_UB_13 -0.0312180000
_diffrn_orient_matrix_UB_21 0.0336601000
_diffrn_orient_matrix_UB_22 0.0484197000
_diffrn_orient_matrix_UB_23 -0.0374137000
_diffrn_orient_matrix_UB_31 0.0734733000
_diffrn_orient_matrix_UB_32 -0.0227363000
_diffrn_orient_matrix_UB_33 0.0014045000
_diffrn_radiation_monochromator graphite
_diffrn_radiation_probe x-ray
_diffrn_radiation_type MoK\a
_diffrn_radiation_wavelength 0.71073
_diffrn_reflns_av_R_equivalents 0.0358
_diffrn_reflns_av_unetI/netI 0.0267
_diffrn_reflns_Laue_measured_fraction_full 1.000
_diffrn_reflns_Laue_measured_fraction_max 0.939
_diffrn_reflns_limit_h_max 13
_diffrn_reflns_limit_h_min -13
_diffrn_reflns_limit_k_max 15
_diffrn_reflns_limit_k_min -15
_diffrn_reflns_limit_l_max 22
_diffrn_reflns_limit_l_min -22
_diffrn_reflns_number 66928
_diffrn_reflns_point_group_measured_fraction_full 1.000
_diffrn_reflns_point_group_measured_fraction_max 0.939
_diffrn_reflns_theta_full 25.242
_diffrn_reflns_theta_max 32.502
_diffrn_reflns_theta_min 2.049
_diffrn_source 'Enhance (Mo) X-ray Source'
_exptl_absorpt_coefficient_mu 0.820
_exptl_absorpt_correction_T_max 0.918
_exptl_absorpt_correction_T_min 0.852
_exptl_absorpt_correction_type gaussian
_exptl_absorpt_process_details
;
CrysAlisPro, Agilent Technologies,
Version 1.171.37.35 (release 13-08-2014 CrysAlis171 .NET)
(compiled Aug 13 2014,18:06:01)
Numerical absorption correction based on gaussian integration over
            a multifaceted crystal model
Empirical absorption correction using spherical harmonics,
 implemented in SCALE3 ABSPACK scaling algorithm.
;
_exptl_crystal_colour green
_exptl_crystal_density_diffrn 1.445
_exptl_crystal_description block
_exptl_crystal_F_000 604
_exptl_crystal_size_max 0.4402
_exptl_crystal_size_mid 0.3648
_exptl_crystal_size_min 0.215
_refine_diff_density_max 0.446
_refine_diff_density_min -0.335
_refine_diff_density_rms 0.068
_refine_ls_extinction_method none
_refine_ls_goodness_of_fit_ref 1.055
_refine_ls_hydrogen_treatment constr
_refine_ls_matrix_type full
_refine_ls_number_parameters 361
_refine_ls_number_reflns 9089
_refine_ls_number_restraints 0
_refine_ls_restrained_S_all 1.055
_refine_ls_R_factor_all 0.0459
_refine_ls_R_factor_gt 0.0330
_refine_ls_shift/su_max 0.002
_refine_ls_shift/su_mean 0.000
_refine_ls_structure_factor_coef Fsqd
_refine_ls_weighting_details 'w=1/[\s^2^(Fo^2^)+(0.0314P)^2^+0.7852P] where P=(Fo^2^+2Fc^2^)/3'
_refine_ls_weighting_scheme calc
_refine_ls_wR_factor_gt 0.0735
_refine_ls_wR_factor_ref 0.0812
_reflns_Friedel_coverage 0.000
_reflns_number_gt 7653
_reflns_number_total 9089
_reflns_threshold_expression 'I > 2\s(I)'
_cod_data_source_file c8dt00155c2.cif
_cod_data_source_block GM233
_cod_depositor_comments 'Adding full bibliography for 7045651--7045663.cif.'
_cod_database_code 7045656
_chemical_oxdiff_formula 'C30 H20 P2 O2 N1 Ni1'
_shelx_space_group_comment
;
The symmetry employed for this shelxl refinement is uniquely defined
by the following loop, which should always be used as a source of
symmetry information in preference to the above space-group names.
They are only intended as comments.
;
_reflns_odcompleteness_completeness 99.98
_reflns_odcompleteness_iscentric 1
_reflns_odcompleteness_theta 26.32
_olex2_refinement_description
;
1. Fixed Uiso
 At 1.2 times of:
  All C(H) groups
2.a Aromatic/amide H refined with riding coordinates:
 C4(H4), C5(H5), C8(H8), C9(H9), C10(H10), C11(H11), C13(H13), C14(H14),
 C15(H15), C16(H16), C17(H17), C19(H19), C20(H20), C21(H21), C22(H22), C23(H23),
  C25(H25), C26(H26), C27(H27), C28(H28), C29(H29), C31(H31), C32(H32),
 C33(H33), C34(H34), C35(H35)
;
_shelx_shelxl_version_number 2014/7
_olex2_submission_special_instructions 'No special instructions were received'

loop_
_space_group_symop_operation_xyz
'x, y, z'
'-x, -y, -z'

loop_
_atom_site_label
_atom_site_type_symbol
_atom_site_fract_x
_atom_site_fract_y
_atom_site_fract_z
_atom_site_U_iso_or_equiv
_atom_site_adp_type
_atom_site_occupancy
_atom_site_site_symmetry_order
_atom_site_calc_flag
_atom_site_refinement_flags_posn
Ni1 Ni 0.65061(2) -0.02111(2) 0.74883(2) 0.01496(5) Uani 1 1 d .
P1 P 0.42580(4) 0.05846(3) 0.80028(2) 0.01398(7) Uani 1 1 d .
O1 O 1.09472(13) 0.58468(13) 0.23940(8) 0.0331(3) Uani 1 1 d .
O2 O 0.92833(15) 0.50122(13) 0.18748(8) 0.0355(3) Uani 1 1 d .
N1 N 0.98026(14) 0.51756(12) 0.25050(8) 0.0230(2) Uani 1 1 d .
C1 C 0.70669(15) 0.11942(13) 0.65715(9) 0.0174(2) Uani 1 1 d .
C2 C 0.74318(16) 0.20707(14) 0.59299(9) 0.0192(2) Uani 1 1 d .
C3 C 0.79366(16) 0.29832(13) 0.51163(9) 0.0177(2) Uani 1 1 d .
C4 C 0.94279(16) 0.34209(14) 0.48099(9) 0.0207(3) Uani 1 1 d .
H4 H 1.0071 0.3194 0.5172 0.025 Uiso 1 1 calc R
C5 C 0.99823(16) 0.41976(14) 0.39656(10) 0.0208(3) Uani 1 1 d .
H5 H 1.0984 0.4492 0.3772 0.025 Uiso 1 1 calc R
C6 C 0.90536(16) 0.45259(13) 0.34218(9) 0.0185(2) Uani 1 1 d .
C7 C 0.74702(16) 0.42136(13) 0.37156(9) 0.0177(2) Uani 1 1 d .
C8 C 0.64089(17) 0.46901(14) 0.32428(10) 0.0226(3) Uani 1 1 d .
H8 H 0.6748 0.5184 0.2670 0.027 Uiso 1 1 calc R
C9 C 0.48882(17) 0.44282(15) 0.36237(10) 0.0250(3) Uani 1 1 d .
H9 H 0.4203 0.4768 0.3313 0.030 Uiso 1 1 calc R
C10 C 0.43467(17) 0.36533(15) 0.44777(10) 0.0239(3) Uani 1 1 d .
H10 H 0.3312 0.3476 0.4725 0.029 Uiso 1 1 calc R
C11 C 0.53432(16) 0.31602(14) 0.49456(9) 0.0204(3) Uani 1 1 d .
H11 H 0.4981 0.2634 0.5505 0.025 Uiso 1 1 calc R
C12 C 0.69164(15) 0.34409(12) 0.45899(9) 0.0167(2) Uani 1 1 d .
C13 C 0.73914(18) -0.20543(15) 0.69633(11) 0.0264(3) Uani 1 1 d .
H13 H 0.7430 -0.2308 0.6392 0.032 Uiso 1 1 calc R
C14 C 0.85336(17) -0.13251(15) 0.71664(12) 0.0266(3) Uani 1 1 d .
H14 H 0.9415 -0.0971 0.6741 0.032 Uiso 1 1 calc R
C15 C 0.80934(19) -0.12346(16) 0.81249(12) 0.0304(3) Uani 1 1 d .
H15 H 0.8664 -0.0879 0.8450 0.037 Uiso 1 1 calc R
C16 C 0.66345(19) -0.17831(16) 0.84904(11) 0.0296(3) Uani 1 1 d .
H16 H 0.6036 -0.1800 0.9099 0.035 Uiso 1 1 calc R
C17 C 0.62174(18) -0.23127(14) 0.77732(12) 0.0274(3) Uani 1 1 d .
H17 H 0.5316 -0.2754 0.7838 0.033 Uiso 1 1 calc R
C18 C 0.29968(15) -0.05750(13) 0.88826(9) 0.0171(2) Uani 1 1 d .
C19 C 0.29926(17) -0.06480(15) 0.97962(10) 0.0224(3) Uani 1 1 d .
H19 H 0.3556 -0.0038 0.9973 0.027 Uiso 1 1 calc R
C20 C 0.21476(18) -0.16304(16) 1.04452(10) 0.0262(3) Uani 1 1 d .
H20 H 0.2137 -0.1666 1.1056 0.031 Uiso 1 1 calc R
C21 C 0.13257(17) -0.25520(15) 1.01852(11) 0.0268(3) Uani 1 1 d .
H21 H 0.0776 -0.3216 1.0618 0.032 Uiso 1 1 calc R
C22 C 0.13218(18) -0.24854(16) 0.92793(11) 0.0278(3) Uani 1 1 d .
H22 H 0.0763 -0.3102 0.9105 0.033 Uiso 1 1 calc R
C23 C 0.21494(17) -0.15004(15) 0.86294(10) 0.0226(3) Uani 1 1 d .
H23 H 0.2138 -0.1459 0.8023 0.027 Uiso 1 1 calc R
C24 C 0.40989(15) 0.21570(13) 0.85181(9) 0.0161(2) Uani 1 1 d .
C25 C 0.27393(16) 0.25588(14) 0.91377(9) 0.0196(2) Uani 1 1 d .
H25 H 0.1889 0.2010 0.9302 0.024 Uiso 1 1 calc R
C26 C 0.26565(17) 0.37757(15) 0.95078(10) 0.0232(3) Uani 1 1 d .
H26 H 0.1746 0.4044 0.9912 0.028 Uiso 1 1 calc R
C27 C 0.39244(17) 0.45907(14) 0.92775(10) 0.0235(3) Uani 1 1 d .
H27 H 0.3865 0.5405 0.9525 0.028 Uiso 1 1 calc R
C28 C 0.52824(17) 0.41862(14) 0.86771(10) 0.0223(3) Uani 1 1 d .
H28 H 0.6138 0.4725 0.8530 0.027 Uiso 1 1 calc R
C29 C 0.53708(15) 0.29810(13) 0.82947(9) 0.0184(2) Uani 1 1 d .
H29 H 0.6283 0.2722 0.7888 0.022 Uiso 1 1 calc R
C30 C 0.32628(15) 0.08182(12) 0.71309(8) 0.0156(2) Uani 1 1 d .
C31 C 0.19323(16) 0.15936(14) 0.72440(10) 0.0220(3) Uani 1 1 d .
H31 H 0.1594 0.2097 0.7742 0.026 Uiso 1 1 calc R
C32 C 0.11125(18) 0.16143(16) 0.66153(11) 0.0260(3) Uani 1 1 d .
H32 H 0.0221 0.2124 0.6696 0.031 Uiso 1 1 calc R
C33 C 0.16226(17) 0.08741(15) 0.58672(10) 0.0241(3) Uani 1 1 d .
H33 H 0.1071 0.0890 0.5448 0.029 Uiso 1 1 calc R
C34 C 0.29462(17) 0.01138(14) 0.57427(9) 0.0215(3) Uani 1 1 d .
H34 H 0.3289 -0.0374 0.5237 0.026 Uiso 1 1 calc R
C35 C 0.37650(16) 0.00793(14) 0.63753(9) 0.0188(2) Uani 1 1 d .
H35 H 0.4651 -0.0439 0.6294 0.023 Uiso 1 1 calc R

loop_
_atom_site_aniso_label
_atom_site_aniso_U_11
_atom_site_aniso_U_22
_atom_site_aniso_U_33
_atom_site_aniso_U_23
_atom_site_aniso_U_13
_atom_site_aniso_U_12
Ni1 0.01509(8) 0.01424(8) 0.01469(8) 0.00091(5) -0.00406(6) 0.00030(6)
P1 0.01442(15) 0.01399(14) 0.01311(14) 0.00048(11) -0.00405(11) -0.00096(11)
O1 0.0259(6) 0.0374(6) 0.0295(6) 0.0083(5) -0.0013(5) -0.0110(5)
O2 0.0411(7) 0.0458(7) 0.0169(5) 0.0048(5) -0.0060(5) -0.0106(6)
N1 0.0239(6) 0.0217(5) 0.0186(5) 0.0028(4) -0.0007(5) -0.0004(5)
C1 0.0172(6) 0.0188(6) 0.0166(6) -0.0017(4) -0.0057(5) 0.0006(5)
C2 0.0209(6) 0.0199(6) 0.0171(6) -0.0012(5) -0.0065(5) 0.0000(5)
C3 0.0221(6) 0.0151(5) 0.0150(5) -0.0007(4) -0.0046(5) 0.0001(5)
C4 0.0211(6) 0.0207(6) 0.0199(6) 0.0017(5) -0.0071(5) 0.0002(5)
C5 0.0184(6) 0.0195(6) 0.0217(6) 0.0005(5) -0.0025(5) -0.0006(5)
C6 0.0209(6) 0.0163(5) 0.0148(5) 0.0016(4) -0.0011(5) -0.0007(5)
C7 0.0213(6) 0.0160(5) 0.0150(5) -0.0002(4) -0.0044(5) -0.0019(5)
C8 0.0269(7) 0.0227(6) 0.0183(6) 0.0038(5) -0.0086(5) -0.0042(5)
C9 0.0259(7) 0.0266(7) 0.0252(7) 0.0032(5) -0.0131(6) -0.0036(6)
C10 0.0214(7) 0.0256(7) 0.0244(7) 0.0010(5) -0.0069(5) -0.0061(5)
C11 0.0230(7) 0.0187(6) 0.0186(6) 0.0018(5) -0.0053(5) -0.0057(5)
C12 0.0213(6) 0.0139(5) 0.0142(5) 0.0001(4) -0.0047(5) -0.0020(4)
C13 0.0258(7) 0.0210(6) 0.0307(7) -0.0076(6) -0.0046(6) 0.0043(5)
C14 0.0175(6) 0.0229(7) 0.0368(8) -0.0027(6) -0.0048(6) 0.0046(5)
C15 0.0310(8) 0.0287(7) 0.0372(8) -0.0018(6) -0.0204(7) 0.0082(6)
C16 0.0353(8) 0.0255(7) 0.0227(7) 0.0070(6) -0.0057(6) 0.0095(6)
C17 0.0256(7) 0.0158(6) 0.0372(8) 0.0019(6) -0.0059(6) 0.0004(5)
C18 0.0159(6) 0.0171(5) 0.0164(5) 0.0020(4) -0.0031(4) -0.0006(4)
C19 0.0231(7) 0.0252(7) 0.0186(6) 0.0029(5) -0.0075(5) -0.0025(5)
C20 0.0259(7) 0.0315(7) 0.0177(6) 0.0067(5) -0.0048(5) 0.0007(6)
C21 0.0220(7) 0.0242(7) 0.0262(7) 0.0090(5) 0.0006(6) -0.0016(5)
C22 0.0265(7) 0.0242(7) 0.0292(7) 0.0022(6) -0.0035(6) -0.0095(6)
C23 0.0236(7) 0.0236(6) 0.0190(6) 0.0005(5) -0.0043(5) -0.0061(5)
C24 0.0180(6) 0.0159(5) 0.0152(5) -0.0002(4) -0.0069(5) 0.0003(4)
C25 0.0187(6) 0.0203(6) 0.0197(6) -0.0023(5) -0.0052(5) -0.0002(5)
C26 0.0227(7) 0.0237(6) 0.0226(6) -0.0064(5) -0.0053(5) 0.0051(5)
C27 0.0295(7) 0.0191(6) 0.0249(7) -0.0064(5) -0.0114(6) 0.0030(5)
C28 0.0234(7) 0.0201(6) 0.0251(7) -0.0029(5) -0.0092(5) -0.0023(5)
C29 0.0183(6) 0.0197(6) 0.0172(6) -0.0011(5) -0.0054(5) 0.0002(5)
C30 0.0164(6) 0.0159(5) 0.0147(5) 0.0012(4) -0.0057(4) -0.0019(4)
C31 0.0228(7) 0.0230(6) 0.0215(6) -0.0030(5) -0.0091(5) 0.0039(5)
C32 0.0235(7) 0.0281(7) 0.0298(7) -0.0023(6) -0.0140(6) 0.0057(6)
C33 0.0270(7) 0.0251(7) 0.0242(7) 0.0022(5) -0.0149(6) -0.0048(5)
C34 0.0260(7) 0.0215(6) 0.0185(6) -0.0017(5) -0.0084(5) -0.0046(5)
C35 0.0190(6) 0.0196(6) 0.0176(6) -0.0008(5) -0.0055(5) -0.0005(5)

loop_
_atom_type_symbol
_atom_type_description
_atom_type_scat_dispersion_real
_atom_type_scat_dispersion_imag
_atom_type_scat_source
C C 0.0033 0.0016 'International Tables Vol C Tables 4.2.6.8 and 6.1.1.4'
H H 0.0000 0.0000 'International Tables Vol C Tables 4.2.6.8 and 6.1.1.4'
N N 0.0061 0.0033 'International Tables Vol C Tables 4.2.6.8 and 6.1.1.4'
Ni Ni 0.3393 1.1124 'International Tables Vol C Tables 4.2.6.8 and 6.1.1.4'
O O 0.0106 0.0060 'International Tables Vol C Tables 4.2.6.8 and 6.1.1.4'
P P 0.1023 0.0942 'International Tables Vol C Tables 4.2.6.8 and 6.1.1.4'

loop_
_exptl_crystal_face_index_h
_exptl_crystal_face_index_k
_exptl_crystal_face_index_l
_exptl_crystal_face_perp_dist
_exptl_oxdiff_crystal_face_indexfrac_h
_exptl_oxdiff_crystal_face_indexfrac_k
_exptl_oxdiff_crystal_face_indexfrac_l
_exptl_oxdiff_crystal_face_x
_exptl_oxdiff_crystal_face_y
_exptl_oxdiff_crystal_face_z
13 2 7 0.2011 12.9359 1.6411 6.6690 -0.2803 0.2654 0.9225
0 -14 -1 0.1448 0.3550 -14.0356 -0.5698 0.6809 -0.6463 0.3444
-10 -10 -5 0.2152 -9.7865 -9.7008 -5.4977 0.6258 -0.5934 -0.5062
-13 2 -6 0.2188 -12.7422 2.0012 -6.3758 0.0992 -0.0935 -0.9907
-1 14 0 0.1886 -0.7754 13.9953 0.3538 -0.6724 0.6383 -0.3747
12 -4 2 0.2178 12.1499 -3.7061 1.8614 0.1220 0.1599 0.9796
0 -1 20 0.1075 -0.0306 -0.5974 20.3876 -0.6083 -0.7927 0.0400
-11 3 4 0.1733 -11.0418 3.1879 4.3641 -0.2914 -0.3806 -0.8776
0 1 -20 0.1075 0.0306 0.5974 -20.3876 0.6083 0.7927 -0.0400

loop_
_geom_angle_atom_site_label_1
_geom_angle_atom_site_label_2
_geom_angle_atom_site_label_3
_geom_angle
P1 Ni1 C15 133.90(5)
C1 Ni1 P1 92.56(4)
C1 Ni1 C13 109.86(6)
C1 Ni1 C14 98.71(6)
C1 Ni1 C15 122.57(6)
C1 Ni1 C16 161.05(6)
C1 Ni1 C17 144.96(6)
C13 Ni1 P1 133.74(4)
C13 Ni1 C15 65.33(6)
C14 Ni1 P1 168.59(4)
C14 Ni1 C13 39.70(6)
C14 Ni1 C15 38.99(6)
C14 Ni1 C16 65.50(6)
C14 Ni1 C17 65.61(6)
C16 Ni1 P1 103.74(5)
C16 Ni1 C13 65.34(6)
C16 Ni1 C15 38.48(7)
C16 Ni1 C17 39.73(7)
C17 Ni1 P1 103.88(4)
C17 Ni1 C13 38.21(6)
C17 Ni1 C15 65.31(7)
C18 P1 Ni1 112.85(4)
C24 P1 Ni1 116.26(4)
C24 P1 C18 104.95(6)
C24 P1 C30 107.49(6)
C30 P1 Ni1 112.39(4)
C30 P1 C18 101.62(6)
O1 N1 C6 118.35(12)
O2 N1 O1 122.89(12)
O2 N1 C6 118.75(12)
C2 C1 Ni1 176.17(12)
C1 C2 C3 173.66(14)
C2 C3 C12 120.73(12)
C4 C3 C2 120.36(12)
C4 C3 C12 118.89(12)
C3 C4 H4 119.5
C3 C4 C5 120.99(13)
C5 C4 H4 119.5
C4 C5 H5 119.9
C6 C5 C4 120.11(13)
C6 C5 H5 119.9
C5 C6 N1 115.41(12)
C5 C6 C7 122.59(12)
C7 C6 N1 121.97(12)
C6 C7 C12 116.27(12)
C8 C7 C6 125.12(12)
C8 C7 C12 118.44(12)
C7 C8 H8 119.7
C9 C8 C7 120.52(13)
C9 C8 H8 119.7
C8 C9 H9 119.5
C8 C9 C10 121.01(13)
C10 C9 H9 119.5
C9 C10 H10 120.0
C11 C10 C9 119.96(13)
C11 C10 H10 120.0
C10 C11 H11 119.6
C10 C11 C12 120.84(12)
C12 C11 H11 119.6
C7 C12 C3 120.63(12)
C11 C12 C3 120.15(12)
C11 C12 C7 119.19(12)
Ni1 C13 H13 126.5
C14 C13 Ni1 68.62(8)
C14 C13 H13 126.2
C17 C13 Ni1 70.22(8)
C17 C13 H13 126.2
C17 C13 C14 107.55(14)
Ni1 C14 H14 121.3
C13 C14 Ni1 71.68(8)
C13 C14 H14 125.8
C15 C14 Ni1 72.96(9)
C15 C14 C13 108.42(14)
C15 C14 H14 125.8
Ni1 C15 H15 128.3
C14 C15 Ni1 68.05(8)
C14 C15 H15 126.5
C16 C15 Ni1 68.60(8)
C16 C15 C14 106.93(15)
C16 C15 H15 126.5
Ni1 C16 H16 122.4
C15 C16 Ni1 72.92(9)
C15 C16 H16 125.6
C15 C16 C17 108.73(14)
C17 C16 Ni1 70.70(8)
C17 C16 H16 125.6
Ni1 C17 H17 124.5
C13 C17 Ni1 71.58(9)
C13 C17 C16 108.07(14)
C13 C17 H17 126.0
C16 C17 Ni1 69.57(8)
C16 C17 H17 126.0
C19 C18 P1 120.67(11)
C19 C18 C23 119.03(12)
C23 C18 P1 119.94(10)
C18 C19 H19 119.9
C20 C19 C18 120.27(14)
C20 C19 H19 119.9
C19 C20 H20 119.9
C21 C20 C19 120.23(14)
C21 C20 H20 119.9
C20 C21 H21 120.1
C20 C21 C22 119.86(13)
C22 C21 H21 120.1
C21 C22 H22 119.9
C21 C22 C23 120.27(14)
C23 C22 H22 119.9
C18 C23 H23 119.8
C22 C23 C18 120.32(13)
C22 C23 H23 119.8
C25 C24 P1 121.88(10)
C29 C24 P1 119.11(10)
C29 C24 C25 119.01(12)
C24 C25 H25 119.9
C26 C25 C24 120.20(13)
C26 C25 H25 119.9
C25 C26 H26 119.8
C27 C26 C25 120.34(13)
C27 C26 H26 119.8
C26 C27 H27 120.1
C26 C27 C28 119.71(13)
C28 C27 H27 120.1
C27 C28 H28 119.8
C27 C28 C29 120.37(13)
C29 C28 H28 119.8
C24 C29 H29 119.8
C28 C29 C24 120.36(13)
C28 C29 H29 119.8
C31 C30 P1 122.15(10)
C35 C30 P1 118.23(10)
C35 C30 C31 119.27(12)
C30 C31 H31 119.9
C32 C31 C30 120.15(13)
C32 C31 H31 119.9
C31 C32 H32 120.0
C33 C32 C31 120.04(14)
C33 C32 H32 120.0
C32 C33 H33 119.8
C34 C33 C32 120.34(13)
C34 C33 H33 119.8
C33 C34 H34 120.1
C33 C34 C35 119.88(13)
C35 C34 H34 120.1
C30 C35 H35 119.8
C34 C35 C30 120.32(13)
C34 C35 H35 119.8

loop_
_geom_bond_atom_site_label_1
_geom_bond_atom_site_label_2
_geom_bond_distance
Ni1 P1 2.1341(4)
Ni1 C1 1.8434(13)
Ni1 C13 2.1275(14)
Ni1 C14 2.0869(14)
Ni1 C15 2.1512(15)
Ni1 C16 2.0952(14)
Ni1 C17 2.1101(14)
P1 C18 1.8265(13)
P1 C24 1.8210(13)
P1 C30 1.8233(13)
O1 N1 1.2319(17)
O2 N1 1.2283(17)
N1 C6 1.4577(17)
C1 C2 1.2170(18)
C2 C3 1.4269(18)
C3 C4 1.3836(19)
C3 C12 1.4401(18)
C4 H4 0.9300
C4 C5 1.3965(18)
C5 H5 0.9300
C5 C6 1.369(2)
C6 C7 1.4273(19)
C7 C8 1.4179(19)
C7 C12 1.4296(17)
C8 H8 0.9300
C8 C9 1.369(2)
C9 H9 0.9300
C9 C10 1.406(2)
C10 H10 0.9300
C10 C11 1.368(2)
C11 H11 0.9300
C11 C12 1.4138(19)
C13 H13 0.9300
C13 C14 1.432(2)
C13 C17 1.387(2)
C14 H14 0.9300
C14 C15 1.416(2)
C15 H15 0.9300
C15 C16 1.400(2)
C16 H16 0.9300
C16 C17 1.429(2)
C17 H17 0.9300
C18 C19 1.3936(19)
C18 C23 1.3940(19)
C19 H19 0.9300
C19 C20 1.393(2)
C20 H20 0.9300
C20 C21 1.381(2)
C21 H21 0.9300
C21 C22 1.384(2)
C22 H22 0.9300
C22 C23 1.3898(19)
C23 H23 0.9300
C24 C25 1.3999(19)
C24 C29 1.3953(18)
C25 H25 0.9300
C25 C26 1.3908(19)
C26 H26 0.9300
C26 C27 1.386(2)
C27 H27 0.9300
C27 C28 1.387(2)
C28 H28 0.9300
C28 C29 1.3890(19)
C29 H29 0.9300
C30 C31 1.3964(19)
C30 C35 1.3957(18)
C31 H31 0.9300
C31 C32 1.389(2)
C32 H32 0.9300
C32 C33 1.388(2)
C33 H33 0.9300
C33 C34 1.382(2)
C34 H34 0.9300
C34 C35 1.3920(19)
C35 H35 0.9300
